data_7005063
loop_
_publ_author_name
'Ferguson, Alan'
'Thomson, Katrina'
'Parkin, Andrew'
'Cooper, Paul'
'Milios, Constantinos J.'
'Brechin, Euan K.'
'Murrie, Mark'

_publ_section_title
;
 Synthesis and characterisation of a mixed-valence Mn13 complex with S6
 symmetry by using 2-phenoxybenzoate.
;
_journal_issue 7
_journal_name_full 'Dalton transactions (Cambridge, England : 2003)'
_journal_page_first 728
_journal_page_last 730
_journal_paper_doi 10.1039/b615856k
_journal_year 2007
_chemical_formula_moiety 'C168 H138 Mn13 O50.H2O'
_chemical_formula_sum 'C168 H140 Mn13 O51'
_chemical_formula_weight 3689.02
_chemical_name_systematic
;
?
;
_space_group_IT_number 148
_symmetry_cell_setting trigonal
_symmetry_space_group_name_Hall '-R 3'
_symmetry_space_group_name_H-M 'R -3 :H'
_atom_sites_solution_hydrogens geom
_atom_sites_solution_primary direct
_atom_sites_solution_secondary difmap
_audit_creation_method SHELXL-97
_cell_angle_alpha 90.00
_cell_angle_beta 90.00
_cell_angle_gamma 120.00
_cell_formula_units_Z 3
_cell_length_a 27.7750(5)
_cell_length_b 27.7750(5)
_cell_length_c 17.7320(7)
_cell_measurement_reflns_used 4325
_cell_measurement_temperature 100(2)
_cell_measurement_theta_max 30.0
_cell_measurement_theta_min 2.4
_cell_volume 11846.7(6)
_computing_structure_refinement 'SHELXL-97 (Sheldrick, 1997)'
_diffrn_ambient_temperature 100(2)
_diffrn_measured_fraction_theta_full 0.995
_diffrn_measured_fraction_theta_max 0.995
_diffrn_measurement_device_type 'Bruker SMART 1K CCD diffractometer'
_diffrn_measurement_method '\w rotation with narrow frames'
_diffrn_radiation_monochromator 'silicon 111'
_diffrn_radiation_source 'Daresbury SRS station 9.8'
_diffrn_radiation_type synchrotron
_diffrn_radiation_wavelength 0.68940
_diffrn_reflns_av_R_equivalents 0.0917
_diffrn_reflns_av_sigmaI/netI 0.0506
_diffrn_reflns_limit_h_max 39
_diffrn_reflns_limit_h_min -39
_diffrn_reflns_limit_k_max 39
_diffrn_reflns_limit_k_min -39
_diffrn_reflns_limit_l_max 25
_diffrn_reflns_limit_l_min -25
_diffrn_reflns_number 46337
_diffrn_reflns_theta_full 29.50
_diffrn_reflns_theta_max 29.50
_diffrn_reflns_theta_min 2.37
_exptl_absorpt_coefficient_mu 1.087
_exptl_absorpt_correction_T_max 0.95
_exptl_absorpt_correction_T_min 0.90
_exptl_absorpt_correction_type multi-scan
_exptl_absorpt_process_details SADABS
_exptl_crystal_colour red
_exptl_crystal_density_diffrn 1.551
_exptl_crystal_density_method 'not measured'
_exptl_crystal_description prism
_exptl_crystal_F_000 5643
_exptl_crystal_size_max 0.1
_exptl_crystal_size_mid 0.1
_exptl_crystal_size_min 0.05
_refine_diff_density_max 1.352
_refine_diff_density_min -0.724
_refine_diff_density_rms 0.099
_refine_ls_extinction_coef 0
_refine_ls_extinction_method none
_refine_ls_goodness_of_fit_ref 1.118
_refine_ls_hydrogen_treatment riding
_refine_ls_matrix_type full
_refine_ls_number_parameters 301
_refine_ls_number_reflns 8015
_refine_ls_number_restraints 0
_refine_ls_restrained_S_all 1.118
_refine_ls_R_factor_all 0.0747
_refine_ls_R_factor_gt 0.0587
_refine_ls_shift/su_max 0.001
_refine_ls_shift/su_mean 0.000
_refine_ls_structure_factor_coef Fsqd
_refine_ls_weighting_details 'calc w=1/[\s^2^(Fo^2^)+(0.1256P)^2^+3.4139P] where P=(Fo^2^+2Fc^2^)/3'
_refine_ls_weighting_scheme calc
_refine_ls_wR_factor_gt 0.1956
_refine_ls_wR_factor_ref 0.2123
_reflns_number_gt 5925
_reflns_number_total 8015
_reflns_threshold_expression >2sigma(I)
_cod_data_source_file b615856k.txt
_cod_data_source_block mm_mn13_publish
_cod_depositor_comments
;
The following automatic conversions were performed:
'_symmetry_cell_setting' value 'Trigonal' changed to 'trigonal' according
to '/home/saulius/struct/CIF-dictionaries/cif_core.dic' dictionary named
'cif_core.dic' version 2.4.1 from 2010-06-29.

Automatic conversion script
Id: cif_fix_enum 1527 2010-12-29 10:47:43Z saulius 
;
_cod_original_sg_symbol_H-M R-3
_cod_database_code 7005063

loop_
_symmetry_equiv_pos_as_xyz
'x, y, z'
'-y, x-y, z'
'-x+y, -x, z'
'x+2/3, y+1/3, z+1/3'
'-y+2/3, x-y+1/3, z+1/3'
'-x+y+2/3, -x+1/3, z+1/3'
'x+1/3, y+2/3, z+2/3'
'-y+1/3, x-y+2/3, z+2/3'
'-x+y+1/3, -x+2/3, z+2/3'
'-x, -y, -z'
'y, -x+y, -z'
'x-y, x, -z'
'-x+2/3, -y+1/3, -z+1/3'
'y+2/3, -x+y+1/3, -z+1/3'
'x-y+2/3, x+1/3, -z+1/3'
'-x+1/3, -y+2/3, -z+2/3'
'y+1/3, -x+y+2/3, -z+2/3'
'x-y+1/3, x+2/3, -z+2/3'

loop_
_atom_site_label
_atom_site_type_symbol
_atom_site_fract_x
_atom_site_fract_y
_atom_site_fract_z
_atom_site_U_iso_or_equiv
_atom_site_adp_type
_atom_site_occupancy
_atom_site_symmetry_multiplicity
_atom_site_calc_flag
_atom_site_refinement_flags
_atom_site_disorder_assembly
_atom_site_disorder_group
Mn1 Mn 0.0000 0.0000 1.0000 0.02610(19) Uani 1 6 d S . .
Mn2 Mn 0.053422(17) -0.080293(17) 0.99779(2) 0.03281(14) Uani 1 1 d . . .
Mn3 Mn 0.057018(16) -0.006863(16) 1.14230(2) 0.03113(13) Uani 1 1 d . . .
O1 O 0.06183(7) 0.04590(8) 1.06259(10) 0.0301(4) Uani 1 1 d . . .
O2 O 0.0000 0.0000 1.18768(17) 0.0328(6) Uani 1 3 d S . .
C11 C -0.02265(12) -0.19018(11) 1.07679(16) 0.0371(6) Uani 1 1 d . . .
O11 O 0.02503(9) -0.15053(8) 1.06399(12) 0.0414(5) Uani 1 1 d . . .
O12 O -0.06775(9) -0.19299(8) 1.05715(13) 0.0415(5) Uani 1 1 d . . .
C12 C -0.02760(13) -0.23858(12) 1.12054(19) 0.0433(6) Uani 1 1 d . . .
C13 C -0.07699(16) -0.27176(15) 1.1607(2) 0.0574(9) Uani 1 1 d . . .
H13 H -0.1072 -0.2651 1.1558 0.069 Uiso 1 1 calc R . .
C14 C -0.08216(19) -0.31429(18) 1.2077(3) 0.0773(13) Uani 1 1 d . . .
H14 H -0.1153 -0.3354 1.2360 0.093 Uiso 1 1 calc R . .
C15 C -0.0399(2) -0.32601(17) 1.2135(3) 0.0845(15) Uani 1 1 d . . .
H15 H -0.0435 -0.3548 1.2460 0.101 Uiso 1 1 calc R . .
C16 C 0.00823(19) -0.29536(15) 1.1716(3) 0.0732(13) Uani 1 1 d . . .
H16 H 0.0371 -0.3043 1.1739 0.088 Uiso 1 1 calc R . .
C17 C 0.01459(15) -0.25176(13) 1.1262(2) 0.0525(8) Uani 1 1 d . . .
O18 O 0.06263(11) -0.22318(11) 1.08360(17) 0.0591(6) Uani 1 1 d . . .
C19 C 0.11042(16) -0.18492(15) 1.1215(3) 0.0637(11) Uani 1 1 d . . .
C20 C 0.11246(19) -0.17277(18) 1.1979(3) 0.0721(12) Uani 1 1 d . . .
H20 H 0.0795 -0.1911 1.2272 0.087 Uiso 1 1 calc R . .
C21 C 0.1618(2) -0.1343(2) 1.2321(4) 0.0906(16) Uani 1 1 d . . .
H21 H 0.1622 -0.1260 1.2841 0.109 Uiso 1 1 calc R . .
C22 C 0.2094(2) -0.1085(2) 1.1915(4) 0.099(2) Uani 1 1 d . . .
H22 H 0.2432 -0.0828 1.2154 0.118 Uiso 1 1 calc R . .
C23 C 0.2089(2) -0.1194(2) 1.1165(4) 0.105(2) Uani 1 1 d . . .
H23 H 0.2426 -0.1013 1.0886 0.125 Uiso 1 1 calc R . .
C24 C 0.1593(2) -0.1571(2) 1.0798(4) 0.0965(19) Uani 1 1 d . . .
H24 H 0.1592 -0.1635 1.0271 0.116 Uiso 1 1 calc R . .
C31 C -0.00836(13) -0.10661(12) 1.23410(16) 0.0399(6) Uani 1 1 d . . .
O31 O 0.03908(9) -0.06987(9) 1.20894(11) 0.0408(4) Uani 1 1 d . . .
O32 O -0.05412(9) -0.11328(9) 1.21220(12) 0.0414(5) Uani 1 1 d . . .
C32 C -0.00661(16) -0.14288(14) 1.29532(18) 0.0494(7) Uani 1 1 d . . .
C33 C 0.0457(2) -0.1269(2) 1.3276(3) 0.0746(13) Uani 1 1 d . . .
H33 H 0.0774 -0.0943 1.3093 0.090 Uiso 1 1 calc R . .
C34 C 0.0526(3) -0.1566(3) 1.3848(3) 0.106(2) Uani 1 1 d . . .
H34 H 0.0881 -0.1453 1.4060 0.127 Uiso 1 1 calc R . .
C35 C 0.0052(3) -0.2040(3) 1.4099(4) 0.113(2) Uani 1 1 d . . .
H35 H 0.0088 -0.2267 1.4470 0.135 Uiso 1 1 calc R . .
C36 C -0.0467(3) -0.2191(2) 1.3826(3) 0.107(2) Uani 1 1 d . . .
H36 H -0.0789 -0.2504 1.4026 0.128 Uiso 1 1 calc R . .
C37 C -0.0511(2) -0.18764(19) 1.3252(3) 0.0765(13) Uani 1 1 d . A .
O38 O -0.10231(15) -0.21078(15) 1.2909(2) 0.0921(11) Uani 1 1 d . . .
C39A C -0.1409(2) -0.2017(3) 1.3327(4) 0.0909(9) Uiso 0.619(6) 1 d PG A 1
C40A C -0.12821(18) -0.1614(3) 1.3875(4) 0.0909(9) Uiso 0.619(6) 1 d PG A 1
H40A H -0.0906 -0.1371 1.4014 0.109 Uiso 0.619(6) 1 calc PR A 1
C41A C -0.1705(2) -0.1566(2) 1.4221(3) 0.0909(9) Uiso 0.619(6) 1 d PG A 1
H41A H -0.1618 -0.1290 1.4596 0.109 Uiso 0.619(6) 1 calc PR A 1
C42A C -0.2256(2) -0.1921(3) 1.4018(4) 0.0909(9) Uiso 0.619(6) 1 d PG A 1
H42A H -0.2545 -0.1888 1.4254 0.109 Uiso 0.619(6) 1 calc PR A 1
C43A C -0.23829(19) -0.2325(3) 1.3470(4) 0.0909(9) Uiso 0.619(6) 1 d PG A 1
H43A H -0.2759 -0.2568 1.3331 0.109 Uiso 0.619(6) 1 calc PR A 1
C44A C -0.1960(3) -0.2373(3) 1.3124(3) 0.0909(9) Uiso 0.619(6) 1 d PG A 1
H44A H -0.2047 -0.2649 1.2749 0.109 Uiso 0.619(6) 1 calc PR A 1
C39B C -0.14875(14) -0.2218(2) 1.3097(4) 0.0909(9) Uiso 0.381(6) 1 d PG A 2
C40B C -0.14001(17) -0.1804(3) 1.3611(3) 0.0909(9) Uiso 0.381(6) 1 d PG A 2
H40B H -0.1032 -0.1528 1.3742 0.109 Uiso 0.381(6) 1 calc PR A 2
C41B C -0.18511(19) -0.1794(3) 1.3934(4) 0.0909(9) Uiso 0.381(6) 1 d PG A 2
H41B H -0.1791 -0.1511 1.4285 0.109 Uiso 0.381(6) 1 calc PR A 2
C42B C -0.23895(18) -0.2198(3) 1.3743(4) 0.0909(9) Uiso 0.381(6) 1 d PG A 2
H42B H -0.2698 -0.2191 1.3964 0.109 Uiso 0.381(6) 1 calc PR A 2
C43B C -0.24769(15) -0.2612(3) 1.3229(4) 0.0909(9) Uiso 0.381(6) 1 d PG A 2
H43B H -0.2845 -0.2888 1.3098 0.109 Uiso 0.381(6) 1 calc PR A 2
C44B C -0.20259(14) -0.2622(3) 1.2906(4) 0.0909(9) Uiso 0.381(6) 1 d PG A 2
H44B H -0.2086 -0.2904 1.2554 0.109 Uiso 0.381(6) 1 calc PR A 2
O51 O 0.10774(6) -0.01770(7) 1.08218(9) 0.0335(4) Uani 1 1 d . . .
C52 C 0.14580(7) -0.03142(8) 1.12081(12) 0.0464(7) Uani 1 1 d . . .
H52A H 0.1469 -0.0621 1.0939 0.056 Uiso 1 1 calc R . .
H52B H 0.1324 -0.0440 1.1728 0.056 Uiso 1 1 calc R . .
C53 C 0.20304(6) 0.01860(12) 1.12327(13) 0.0642(10) Uani 1 1 d . . .
H53A H 0.2162 0.0309 1.0717 0.096 Uiso 1 1 calc R . .
H53B H 0.2283 0.0090 1.1489 0.096 Uiso 1 1 calc R . .
H53C H 0.2020 0.0486 1.1508 0.096 Uiso 1 1 calc R . .
O1W O 0.0000(3) 0.0000(4) 1.5000(3) 0.124(6) Uiso 0.50 6 d SP . .
O2W O 0.0000(2) 0.0000(3) 1.3778(3) 0.124(6) Uiso 0.25 3 d SP . .

loop_
_atom_site_aniso_label
_atom_site_aniso_U_11
_atom_site_aniso_U_22
_atom_site_aniso_U_33
_atom_site_aniso_U_23
_atom_site_aniso_U_13
_atom_site_aniso_U_12
Mn1 0.0261(3) 0.0261(3) 0.0261(4) 0.000 0.000 0.01304(13)
Mn2 0.0296(2) 0.0294(2) 0.0399(3) 0.00130(15) -0.00070(15) 0.01517(16)
Mn3 0.0316(2) 0.0332(2) 0.0298(2) 0.00224(14) -0.00087(14) 0.01717(16)
O1 0.0292(8) 0.0298(8) 0.0295(9) -0.0014(7) -0.0015(6) 0.0133(7)
O2 0.0354(10) 0.0354(10) 0.0274(14) 0.000 0.000 0.0177(5)
C11 0.0414(14) 0.0298(12) 0.0422(14) -0.0015(10) -0.0015(11) 0.0194(11)
O11 0.0397(11) 0.0354(10) 0.0486(11) 0.0068(8) -0.0009(9) 0.0184(9)
O12 0.0375(10) 0.0338(10) 0.0538(12) 0.0034(9) -0.0012(9) 0.0181(8)
C12 0.0460(16) 0.0306(13) 0.0538(17) 0.0009(12) -0.0055(13) 0.0195(12)
C13 0.0503(19) 0.0444(17) 0.074(2) 0.0179(16) 0.0011(17) 0.0208(15)
C14 0.064(3) 0.052(2) 0.101(3) 0.033(2) 0.005(2) 0.0174(19)
C15 0.087(3) 0.046(2) 0.110(4) 0.028(2) -0.018(3) 0.025(2)
C16 0.071(3) 0.0406(18) 0.112(4) 0.007(2) -0.018(2) 0.0315(19)
C17 0.0555(19) 0.0353(15) 0.070(2) -0.0029(14) -0.0097(16) 0.0252(14)
O18 0.0584(15) 0.0500(14) 0.0798(18) -0.0040(12) 0.0008(13) 0.0352(12)
C19 0.0499(19) 0.0448(18) 0.110(3) -0.0030(19) 0.001(2) 0.0339(16)
C20 0.064(3) 0.059(2) 0.087(3) 0.009(2) -0.017(2) 0.026(2)
C21 0.076(3) 0.075(3) 0.116(4) 0.009(3) -0.033(3) 0.034(3)
C22 0.062(3) 0.070(3) 0.179(6) -0.027(4) -0.029(3) 0.044(3)
C23 0.049(2) 0.068(3) 0.192(7) -0.038(4) 0.020(3) 0.025(2)
C24 0.074(3) 0.063(3) 0.147(5) -0.026(3) 0.034(3) 0.030(2)
C31 0.0493(16) 0.0365(14) 0.0353(13) 0.0026(10) -0.0009(11) 0.0226(13)
O31 0.0457(11) 0.0446(11) 0.0370(10) 0.0102(8) 0.0020(8) 0.0264(10)
O32 0.0426(11) 0.0366(10) 0.0397(10) 0.0077(8) 0.0040(8) 0.0158(9)
C32 0.070(2) 0.0439(16) 0.0409(15) 0.0117(13) 0.0041(14) 0.0329(16)
C33 0.077(3) 0.089(3) 0.074(3) 0.038(2) 0.013(2) 0.053(3)
C34 0.098(4) 0.136(5) 0.104(4) 0.072(4) 0.020(3) 0.073(4)
C35 0.136(6) 0.111(5) 0.108(4) 0.065(4) 0.009(4) 0.074(4)
C36 0.111(4) 0.069(3) 0.094(4) 0.046(3) -0.010(3) 0.009(3)
C37 0.070(3) 0.067(3) 0.070(3) 0.026(2) -0.005(2) 0.018(2)
O38 0.078(2) 0.076(2) 0.092(2) 0.0311(18) 0.0023(18) 0.0157(18)
O51 0.0292(9) 0.0364(9) 0.0384(9) 0.0026(7) -0.0013(7) 0.0190(8)
C52 0.0391(15) 0.0544(18) 0.0533(17) 0.0055(14) -0.0083(13) 0.0290(14)
C53 0.0437(18) 0.066(2) 0.082(3) -0.003(2) -0.0203(18) 0.0268(17)

loop_
_atom_type_symbol
_atom_type_description
_atom_type_scat_dispersion_real
_atom_type_scat_dispersion_imag
_atom_type_scat_source
C C 0.0033 0.0016 'International Tables Vol C Tables 4.2.6.8 and 6.1.1.4'
H H 0.0000 0.0000 'International Tables Vol C Tables 4.2.6.8 and 6.1.1.4'
O O 0.0106 0.0060 'International Tables Vol C Tables 4.2.6.8 and 6.1.1.4'
Mn Mn 0.3368 0.7283 'International Tables Vol C Tables 4.2.6.8 and 6.1.1.4'

loop_
_geom_angle_atom_site_label_1
_geom_angle_atom_site_label_2
_geom_angle_atom_site_label_3
_geom_angle
_geom_angle_site_symmetry_1
_geom_angle_site_symmetry_3
_geom_angle_publ_flag
O1 Mn1 O1 90.62(8) 12_557 . ?
O1 Mn1 O1 89.38(8) 12_557 11_557 ?
O1 Mn1 O1 90.62(8) . 11_557 ?
O1 Mn1 O1 89.38(8) 12_557 10_557 ?
O1 Mn1 O1 180.00(10) . 10_557 ?
O1 Mn1 O1 89.38(8) 11_557 10_557 ?
O1 Mn1 O1 90.62(8) 12_557 2 ?
O1 Mn1 O1 89.38(8) . 2 ?
O1 Mn1 O1 180.00(8) 11_557 2 ?
O1 Mn1 O1 90.62(8) 10_557 2 ?
O1 Mn1 O1 180.00(8) 12_557 3 ?
O1 Mn1 O1 89.38(8) . 3 ?
O1 Mn1 O1 90.62(8) 11_557 3 ?
O1 Mn1 O1 90.62(8) 10_557 3 ?
O1 Mn1 O1 89.38(8) 2 3 ?
O1 Mn1 Mn3 92.24(5) 12_557 2 ?
O1 Mn1 Mn3 49.55(5) . 2 ?
O1 Mn1 Mn3 140.14(6) 11_557 2 ?
O1 Mn1 Mn3 130.45(5) 10_557 2 ?
O1 Mn1 Mn3 39.86(6) 2 2 ?
O1 Mn1 Mn3 87.76(5) 3 2 ?
O1 Mn1 Mn3 49.55(5) 12_557 10_557 ?
O1 Mn1 Mn3 140.14(6) . 10_557 ?
O1 Mn1 Mn3 87.76(5) 11_557 10_557 ?
O1 Mn1 Mn3 39.86(6) 10_557 10_557 ?
O1 Mn1 Mn3 92.24(5) 2 10_557 ?
O1 Mn1 Mn3 130.45(5) 3 10_557 ?
Mn3 Mn1 Mn3 122.452(13) 2 10_557 ?
O1 Mn1 Mn3 130.45(5) 12_557 . ?
O1 Mn1 Mn3 39.86(6) . . ?
O1 Mn1 Mn3 92.24(5) 11_557 . ?
O1 Mn1 Mn3 140.14(6) 10_557 . ?
O1 Mn1 Mn3 87.76(5) 2 . ?
O1 Mn1 Mn3 49.55(5) 3 . ?
Mn3 Mn1 Mn3 57.548(13) 2 . ?
Mn3 Mn1 Mn3 180.0 10_557 . ?
O1 Mn1 Mn3 39.86(6) 12_557 12_557 ?
O1 Mn1 Mn3 92.24(5) . 12_557 ?
O1 Mn1 Mn3 49.55(5) 11_557 12_557 ?
O1 Mn1 Mn3 87.76(5) 10_557 12_557 ?
O1 Mn1 Mn3 130.45(5) 2 12_557 ?
O1 Mn1 Mn3 140.14(6) 3 12_557 ?
Mn3 Mn1 Mn3 122.452(13) 2 12_557 ?
Mn3 Mn1 Mn3 57.548(13) 10_557 12_557 ?
Mn3 Mn1 Mn3 122.452(13) . 12_557 ?
O1 Mn1 Mn3 87.76(5) 12_557 11_557 ?
O1 Mn1 Mn3 130.45(5) . 11_557 ?
O1 Mn1 Mn3 39.86(6) 11_557 11_557 ?
O1 Mn1 Mn3 49.55(5) 10_557 11_557 ?
O1 Mn1 Mn3 140.14(6) 2 11_557 ?
O1 Mn1 Mn3 92.24(5) 3 11_557 ?
Mn3 Mn1 Mn3 180.0 2 11_557 ?
Mn3 Mn1 Mn3 57.548(13) 10_557 11_557 ?
Mn3 Mn1 Mn3 122.452(13) . 11_557 ?
Mn3 Mn1 Mn3 57.548(13) 12_557 11_557 ?
O1 Mn1 Mn3 140.14(6) 12_557 3 ?
O1 Mn1 Mn3 87.76(5) . 3 ?
O1 Mn1 Mn3 130.45(5) 11_557 3 ?
O1 Mn1 Mn3 92.24(5) 10_557 3 ?
O1 Mn1 Mn3 49.55(5) 2 3 ?
O1 Mn1 Mn3 39.86(6) 3 3 ?
Mn3 Mn1 Mn3 57.548(13) 2 3 ?
Mn3 Mn1 Mn3 122.452(13) 10_557 3 ?
Mn3 Mn1 Mn3 57.548(13) . 3 ?
Mn3 Mn1 Mn3 180.0 12_557 3 ?
Mn3 Mn1 Mn3 122.452(13) 11_557 3 ?
O11 Mn2 O12 107.74(9) . 12_557 ?
O11 Mn2 O1 154.82(8) . 11_557 ?
O12 Mn2 O1 96.27(8) 12_557 11_557 ?
O11 Mn2 O51 98.38(7) . . ?
O12 Mn2 O51 88.01(7) 12_557 . ?
O1 Mn2 O51 89.72(6) 11_557 . ?
O11 Mn2 O51 91.01(18) . 11_557 ?
O12 Mn2 O51 107.45(8) 12_557 11_557 ?
O1 Mn2 O51 74.27(18) 11_557 11_557 ?
O51 Mn2 O51 158.60(13) . 11_557 ?
O11 Mn2 O1 87.89(7) . 3 ?
O12 Mn2 O1 161.48(7) 12_557 3 ?
O1 Mn2 O1 70.06(9) 11_557 3 ?
O51 Mn2 O1 79.71(6) . 3 ?
O51 Mn2 O1 81.48(6) 11_557 3 ?
O11 Mn2 Mn3 127.20(6) . 11_557 ?
O12 Mn2 Mn3 98.07(6) 12_557 11_557 ?
O1 Mn2 Mn3 38.71(5) 11_557 11_557 ?
O51 Mn2 Mn3 128.36(4) . 11_557 ?
O51 Mn2 Mn3 36.70(17) 11_557 11_557 ?
O1 Mn2 Mn3 79.26(4) 3 11_557 ?
O11 Mn2 Mn1 123.61(6) . . ?
O12 Mn2 Mn1 128.29(6) 12_557 . ?
O1 Mn2 Mn1 34.61(5) 11_557 . ?
O51 Mn2 Mn1 79.53(4) . . ?
O51 Mn2 Mn1 79.25(12) 11_557 . ?
O1 Mn2 Mn1 35.89(4) 3 . ?
Mn3 Mn2 Mn1 56.684(10) 11_557 . ?
O11 Mn2 Mn2 142.00(7) . 12_557 ?
O12 Mn2 Mn2 76.54(6) 12_557 12_557 ?
O1 Mn2 Mn2 50.61(5) 11_557 12_557 ?
O51 Mn2 Mn2 43.62(4) . 12_557 ?
O51 Mn2 Mn2 124.52(17) 11_557 12_557 ?
O1 Mn2 Mn2 85.02(4) 3 12_557 ?
Mn3 Mn2 Mn2 87.950(13) 11_557 12_557 ?
Mn1 Mn2 Mn2 60.0 . 12_557 ?
O11 Mn2 Mn2 75.21(6) . 11_557 ?
O12 Mn2 Mn2 150.36(7) 12_557 11_557 ?
O1 Mn2 Mn2 80.19(5) 11_557 11_557 ?
O51 Mn2 Mn2 121.19(4) . 11_557 ?
O51 Mn2 Mn2 43.11(6) 11_557 11_557 ?
O1 Mn2 Mn2 42.28(4) 3 11_557 ?
Mn3 Mn2 Mn2 61.000(13) 11_557 11_557 ?
Mn1 Mn2 Mn2 60.0 . 11_557 ?
Mn2 Mn2 Mn2 119.942(1) 12_557 11_557 ?
O2 Mn3 O51 170.87(9) . . ?
O2 Mn3 O31 88.93(8) . . ?
O51 Mn3 O31 94.26(8) . . ?
O2 Mn3 O1 88.80(8) . . ?
O51 Mn3 O1 86.35(7) . . ?
O31 Mn3 O1 168.28(9) . . ?
O2 Mn3 O32 87.46(8) . 2 ?
O51 Mn3 O32 100.40(8) . 2 ?
O31 Mn3 O32 99.71(9) . 2 ?
O1 Mn3 O32 91.68(8) . 2 ?
O2 Mn3 O1 79.81(8) . 3 ?
O51 Mn3 O1 91.53(7) . 3 ?
O31 Mn3 O1 91.80(8) . 3 ?
O1 Mn3 O1 76.48(10) . 3 ?
O32 Mn3 O1 162.68(8) 2 3 ?
O2 Mn3 Mn3 38.59(5) . 2 ?
O51 Mn3 Mn3 138.11(5) . 2 ?
O31 Mn3 Mn3 127.38(6) . 2 ?
O1 Mn3 Mn3 52.00(5) . 2 ?
O32 Mn3 Mn3 79.11(6) 2 2 ?
O1 Mn3 Mn3 83.62(5) 3 2 ?
O2 Mn3 Mn3 38.59(5) . 3 ?
O51 Mn3 Mn3 133.50(5) . 3 ?
O31 Mn3 Mn3 81.70(6) . 3 ?
O1 Mn3 Mn3 89.37(5) . 3 ?
O32 Mn3 Mn3 126.01(6) 2 3 ?
O1 Mn3 Mn3 42.79(5) 3 3 ?
Mn3 Mn3 Mn3 60.0 2 3 ?
O2 Mn3 Mn1 81.73(8) . . ?
O51 Mn3 Mn1 89.72(4) . . ?
O31 Mn3 Mn1 130.55(7) . . ?
O1 Mn3 Mn1 37.73(5) . . ?
O32 Mn3 Mn1 127.96(6) 2 . ?
O1 Mn3 Mn1 38.78(5) 3 . ?
Mn3 Mn3 Mn1 61.226(6) 2 . ?
Mn3 Mn3 Mn1 61.226(6) 3 . ?
O2 Mn3 Mn2 131.82(6) . 12_557 ?
O51 Mn3 Mn2 44.53(5) . 12_557 ?
O31 Mn3 Mn2 138.79(7) . 12_557 ?
O1 Mn3 Mn2 43.23(5) . 12_557 ?
O32 Mn3 Mn2 89.49(6) 2 12_557 ?
O1 Mn3 Mn2 90.31(5) 3 12_557 ?
Mn3 Mn3 Mn2 93.759(15) 2 12_557 ?
Mn3 Mn3 Mn2 124.283(10) 3 12_557 ?
Mn1 Mn3 Mn2 63.063(11) . 12_557 ?
Mn1 O1 Mn3 102.42(9) . . ?
Mn1 O1 Mn2 104.73(8) . 12_557 ?
Mn3 O1 Mn2 98.06(7) . 12_557 ?
Mn1 O1 Mn3 91.67(7) . 2 ?
Mn3 O1 Mn3 85.21(7) . 2 ?
Mn2 O1 Mn3 162.06(10) 12_557 2 ?
Mn1 O1 Mn2 93.53(7) . 2 ?
Mn3 O1 Mn2 161.29(10) . 2 ?
Mn2 O1 Mn2 87.11(6) 12_557 2 ?
Mn3 O1 Mn2 84.60(6) 2 2 ?
Mn3 O2 Mn3 102.82(10) 2 . ?
Mn3 O2 Mn3 102.82(10) 2 3 ?
Mn3 O2 Mn3 102.82(10) . 3 ?
O11 C11 O12 125.8(3) . . ?
O11 C11 C12 117.8(3) . . ?
O12 C11 C12 116.3(3) . . ?
C11 O11 Mn2 132.21(19) . . ?
C11 O12 Mn2 129.12(18) . 11_557 ?
C17 C12 C13 117.7(3) . . ?
C17 C12 C11 124.1(3) . . ?
C13 C12 C11 118.2(3) . . ?
C14 C13 C12 120.8(4) . . ?
C15 C14 C13 120.6(4) . . ?
C14 C15 C16 119.4(4) . . ?
C15 C16 C17 120.6(4) . . ?
O18 C17 C16 118.8(3) . . ?
O18 C17 C12 120.3(3) . . ?
C16 C17 C12 120.8(4) . . ?
C17 O18 C19 116.9(3) . . ?
C20 C19 O18 124.4(4) . . ?
C20 C19 C24 118.2(5) . . ?
O18 C19 C24 117.4(5) . . ?
C21 C20 C19 121.2(5) . . ?
C22 C21 C20 120.2(6) . . ?
C21 C22 C23 120.2(5) . . ?
C22 C23 C24 121.0(5) . . ?
C19 C24 C23 119.2(6) . . ?
O32 C31 O31 125.1(3) . . ?
O32 C31 C32 119.8(3) . . ?
O31 C31 C32 115.0(3) . . ?
C31 O31 Mn3 128.65(19) . . ?
C31 O32 Mn3 124.64(19) . 3 ?
C37 C32 C33 117.1(3) . . ?
C37 C32 C31 125.6(4) . . ?
C33 C32 C31 117.2(3) . . ?
C34 C33 C32 122.6(5) . . ?
C33 C34 C35 116.9(6) . . ?
C36 C35 C34 122.0(4) . . ?
C35 C36 C37 118.4(5) . . ?
C32 C37 O38 120.9(4) . . ?
C32 C37 C36 122.8(5) . . ?
O38 C37 C36 115.2(4) . . ?
C39B O38 C37 135.8(5) . . ?
C39B O38 C39A 26.3(4) . . ?
C37 O38 C39A 112.4(5) . . ?
C40A C39A C44A 120.0 . . ?
C40A C39A O38 126.6(4) . . ?
C44A C39A O38 113.4(4) . . ?
C41A C40A C39A 120.0 . . ?
C40A C41A C42A 120.0 . . ?
C41A C42A C43A 120.0 . . ?
C44A C43A C42A 120.0 . . ?
C43A C44A C39A 120.0 . . ?
O38 C39B C40B 104.3(4) . . ?
O38 C39B C44B 135.6(4) . . ?
C40B C39B C44B 120.0 . . ?
C39B C40B C41B 120.0 . . ?
C40B C41B C42B 120.0 . . ?
C43B C42B C41B 120.0 . . ?
C42B C43B C44B 120.0 . . ?
C43B C44B C39B 120.0 . . ?
C52 O51 Mn3 117.84(9) . . ?
C52 O51 Mn2 114.17(13) . . ?
Mn3 O51 Mn2 103.55(7) . . ?
C52 O51 Mn2 124.85(6) . 12_557 ?
Mn3 O51 Mn2 98.77(7) . 12_557 ?
Mn2 O51 Mn2 93.28(6) . 12_557 ?
O51 C52 C53 110.0 . . ?

loop_
_geom_bond_atom_site_label_1
_geom_bond_atom_site_label_2
_geom_bond_distance
_geom_bond_site_symmetry_2
_geom_bond_publ_flag
Mn1 O1 1.9018(18) 12_557 ?
Mn1 O1 1.9018(18) . ?
Mn1 O1 1.9018(18) 11_557 ?
Mn1 O1 1.9018(18) 10_557 ?
Mn1 O1 1.9018(18) 2 ?
Mn1 O1 1.9018(18) 3 ?
Mn1 Mn3 3.0353(4) 2 ?
Mn1 Mn3 3.0353(4) 10_557 ?
Mn1 Mn3 3.0353(4) . ?
Mn1 Mn3 3.0353(4) 12_557 ?
Mn1 Mn3 3.0353(4) 11_557 ?
Mn1 Mn3 3.0353(4) 3 ?
Mn2 O11 2.066(2) . ?
Mn2 O12 2.087(2) 12_557 ?
Mn2 O1 2.1817(18) 11_557 ?
Mn2 O51 2.2170(18) . ?
Mn2 O51 2.238(7) 11_557 ?
Mn2 O1 2.5063(19) 3 ?
Mn2 Mn3 3.1536(6) 11_557 ?
Mn2 Mn2 3.2389(4) 12_557 ?
Mn2 Mn2 3.2389(4) 11_557 ?
Mn3 O2 1.8692(14) . ?
Mn3 O51 1.9068(17) . ?
Mn3 O31 1.958(2) . ?
Mn3 O1 1.9918(18) . ?
Mn3 O32 2.115(2) 2 ?
Mn3 O1 2.3109(18) 3 ?
Mn3 Mn3 2.9221(7) 2 ?
Mn3 Mn3 2.9221(7) 3 ?
Mn3 Mn2 3.1536(6) 12_557 ?
O1 Mn2 2.1817(18) 12_557 ?
O1 Mn3 2.3109(18) 2 ?
O1 Mn2 2.5063(19) 2 ?
O2 Mn3 1.8692(13) 2 ?
O2 Mn3 1.8692(14) 3 ?
C11 O11 1.249(3) . ?
C11 O12 1.265(3) . ?
C11 C12 1.498(4) . ?
O12 Mn2 2.087(2) 11_557 ?
C12 C17 1.395(5) . ?
C12 C13 1.405(5) . ?
C13 C14 1.393(5) . ?
C14 C15 1.370(7) . ?
C15 C16 1.389(7) . ?
C16 C17 1.390(5) . ?
C17 O18 1.386(5) . ?
O18 C19 1.390(5) . ?
C19 C20 1.390(7) . ?
C19 C24 1.394(6) . ?
C20 C21 1.387(7) . ?
C21 C22 1.353(8) . ?
C22 C23 1.362(9) . ?
C23 C24 1.404(8) . ?
C31 O32 1.251(4) . ?
C31 O31 1.277(4) . ?
C31 C32 1.498(4) . ?
O32 Mn3 2.115(2) 3 ?
C32 C37 1.348(5) . ?
C32 C33 1.411(6) . ?
C33 C34 1.381(6) . ?
C34 C35 1.390(8) . ?
C35 C36 1.373(9) . ?
C36 C37 1.387(6) . ?
C37 O38 1.376(6) . ?
O38 C39B 1.214(5) . ?
O38 C39A 1.425(6) . ?
C39A C40A 1.3900 . ?
C39A C44A 1.3900 . ?
C40A C41A 1.3900 . ?
C41A C42A 1.3900 . ?
C42A C43A 1.3900 . ?
C43A C44A 1.3900 . ?
C39B C40B 1.3900 . ?
C39B C44B 1.3900 . ?
C40B C41B 1.3900 . ?
C41B C42B 1.3900 . ?
C42B C43B 1.3900 . ?
C43B C44B 1.3900 . ?
O51 C52 1.4610 . ?
O51 Mn2 2.2379(16) 12_557 ?
C52 C53 1.5003 . ?
